data_2216918
loop_
_publ_author_name
'Xu, Hao'
'Wang, Peng'
'Huang, Wen-long'

_publ_section_title
;
 4-Nitrophenyl
 <i>N</i>-(2-isopropylthiazol-4-ylmethyl)-<i>N</i>-methylcarbamate
;
_journal_coeditor_code BQ2046
_journal_issue 1
_journal_name_full 'Acta Crystallographica Section E'
_journal_page_first o149
_journal_page_last o149
_journal_paper_doi 10.1107/S1600536807063532
_journal_volume 64
_journal_year 2008
_chemical_formula_iupac 'C15 H17 N3 O4 S'
_chemical_formula_moiety 'C15 H17 N3 O4 S'
_chemical_formula_sum 'C15 H17 N3 O4 S'
_chemical_formula_weight 335.38
_chemical_melting_point 330(2)
_chemical_name_systematic
;
4-Nitrophenyl N-(2-isopropylthiazol-4-ylmethyl)-N-methylcarbamate
;
_space_group_IT_number 61
_symmetry_cell_setting orthorhombic
_symmetry_space_group_name_Hall '-P 2ac 2ab'
_symmetry_space_group_name_H-M 'P b c a'
_atom_sites_solution_hydrogens geom
_atom_sites_solution_primary direct
_atom_sites_solution_secondary difmap
_audit_creation_method SHELXL-97
_cell_angle_alpha 90.00
_cell_angle_beta 90.00
_cell_angle_gamma 90.00
_cell_formula_units_Z 8
_cell_length_a 12.250(3)
_cell_length_b 10.876(2)
_cell_length_c 24.845(5)
_cell_measurement_reflns_used 25
_cell_measurement_temperature 298(2)
_cell_measurement_theta_max 12
_cell_measurement_theta_min 9
_cell_volume 3310.1(12)
_computing_cell_refinement 'CAD-4 Software (Enraf--Nonius, 1989)'
_computing_data_collection 'CAD-4 Software (Enraf--Nonius, 1989)'
_computing_data_reduction 'XCAD4 (Harms & Wocadlo,1995)'
_computing_molecular_graphics 'SHELXTL (Siemens,1996)'
_computing_publication_material 'SHELXS97 (Sheldrick, 1997)'
_computing_structure_refinement 'SHELXL97 (Sheldrick, 1997)'
_computing_structure_solution 'SHELXS97 (Sheldrick, 1997)'
_diffrn_ambient_temperature 298(2)
_diffrn_measured_fraction_theta_full 0.998
_diffrn_measured_fraction_theta_max 0.998
_diffrn_measurement_device_type 'Enraf--Nonius CAD-4'
_diffrn_measurement_method \w/2\q
_diffrn_radiation_monochromator graphite
_diffrn_radiation_source 'fine-focus sealed tube'
_diffrn_radiation_type MoK\a
_diffrn_radiation_wavelength 0.71073
_diffrn_reflns_av_R_equivalents 0.0722
_diffrn_reflns_av_sigmaI/netI 0.0777
_diffrn_reflns_limit_h_max 15
_diffrn_reflns_limit_h_min 0
_diffrn_reflns_limit_k_max 13
_diffrn_reflns_limit_k_min 0
_diffrn_reflns_limit_l_max 30
_diffrn_reflns_limit_l_min 0
_diffrn_reflns_number 3281
_diffrn_reflns_theta_full 25.97
_diffrn_reflns_theta_max 25.97
_diffrn_reflns_theta_min 1.64
_diffrn_standards_decay_% 0
_diffrn_standards_interval_count 200
_diffrn_standards_interval_time 2
_diffrn_standards_number 3
_exptl_absorpt_coefficient_mu 0.218
_exptl_absorpt_correction_T_max 0.9785
_exptl_absorpt_correction_T_min 0.9374
_exptl_absorpt_correction_type psi-scan
_exptl_absorpt_process_details '(North <i>et al.</i>,  1968)'
_exptl_crystal_colour colourless
_exptl_crystal_density_diffrn 1.346
_exptl_crystal_density_method 'not measured'
_exptl_crystal_description block
_exptl_crystal_F_000 1408
_exptl_crystal_size_max 0.30
_exptl_crystal_size_mid 0.20
_exptl_crystal_size_min 0.10
_refine_diff_density_max 0.280
_refine_diff_density_min -0.388
_refine_ls_extinction_method none
_refine_ls_goodness_of_fit_ref 1.038
_refine_ls_hydrogen_treatment constr
_refine_ls_matrix_type full
_refine_ls_number_parameters 184
_refine_ls_number_reflns 3241
_refine_ls_number_restraints 0
_refine_ls_restrained_S_all 1.039
_refine_ls_R_factor_all 0.1961
_refine_ls_R_factor_gt 0.0859
_refine_ls_shift/su_max 0.000
_refine_ls_shift/su_mean 0.000
_refine_ls_structure_factor_coef Fsqd
_refine_ls_weighting_details 'calc w=1/[\s^2^(Fo^2^)+(0.0700P)^2^+2.0000P] where P=(Fo^2^+2Fc^2^)/3'
_refine_ls_weighting_scheme calc
_refine_ls_wR_factor_gt 0.1689
_refine_ls_wR_factor_ref 0.2173
_reflns_number_gt 1335
_reflns_number_total 3241
_reflns_threshold_expression >2sigma(I)
_cod_data_source_file bq2046.cif
_cod_data_source_block I
_cod_depositor_comments
;
The following automatic conversions were performed:
'_symmetry_cell_setting' value 'Orthorhombic' changed to 'orthorhombic'
according to '/home/saulius/struct/CIF-dictionaries/cif_core.dic'
dictionary named 'cif_core.dic' version 2.4.1 from 2010-06-29.

Automatic conversion script
Id: cif_fix_enum 1527 2010-12-29 10:47:43Z saulius 

The following automatic conversions were performed:

'_symmetry_cell_setting' value 'Orthorhombic' changed to
'orthorhombic' according to
/home/saulius/struct/CIF-dictionaries/cif_core.dic dictionary named
'cif_core.dic' version 2.4.1 from 2010-06-29.

Automatic conversion script
Id: cif_fix_values 1715 2011-07-08 13:25:40Z adriana 
;
_cod_database_code 2216918
_cod_database_fobs_code 2216918

loop_
_symmetry_equiv_pos_as_xyz
'x, y, z'
'-x+1/2, -y, z+1/2'
'-x, y+1/2, -z+1/2'
'x+1/2, -y+1/2, -z'
'-x, -y, -z'
'x-1/2, y, -z-1/2'
'x, -y-1/2, z-1/2'
'-x-1/2, y-1/2, z'

loop_
_atom_site_type_symbol
_atom_site_label
_atom_site_fract_x
_atom_site_fract_y
_atom_site_fract_z
_atom_site_U_iso_or_equiv
_atom_site_adp_type
_atom_site_calc_flag
_atom_site_refinement_flags
_atom_site_occupancy
S S 0.33658(15) 0.04646(16) 0.50156(7) 0.089 Uani d DU 1
N N2 0.2887(3) -0.0166(3) 0.68311(16) 0.0430(10) Uani d . 1
O O1 0.1531(3) -0.1308(3) 0.71949(15) 0.0610(10) Uani d . 1
C C1 0.5582(5) 0.2987(6) 0.4986(2) 0.084 Uani d D 1
H H1A 0.5915 0.2283 0.5152 0.127 Uiso calc R 1
H H1B 0.5618 0.3675 0.5227 0.127 Uiso calc R 1
H H1C 0.5963 0.3182 0.4659 0.127 Uiso calc R 1
O O2 0.1198(2) 0.0537(3) 0.68088(16) 0.0585(10) Uani d . 1
N N3 -0.3347(4) 0.0160(5) 0.6666(2) 0.0668(14) Uani d . 1
C C2 0.3731(4) 0.3175(5) 0.4459(2) 0.072 Uani d . 1
H H2A 0.4102 0.3809 0.4262 0.108 Uiso calc R 1
H H2B 0.3087 0.3510 0.4623 0.108 Uiso calc R 1
H H2C 0.3529 0.2523 0.4218 0.108 Uiso calc R 1
O O3 -0.3851(3) 0.1042(4) 0.6861(2) 0.1009(16) Uani d . 1
C C3 0.4429(5) 0.2710(6) 0.4862(3) 0.100(2) Uani d D 1
H H3A 0.4661 0.2049 0.4619 0.120 Uiso calc R 1
O O4 -0.3738(3) -0.0692(5) 0.6433(2) 0.1038(17) Uani d . 1
C C4 0.3950(5) 0.1777(6) 0.5238(3) 0.0841(19) Uani d DU 1
N N1 0.3889(4) 0.1941(5) 0.5758(2) 0.0771(14) Uani d U 1
C C5 0.3383(4) 0.0953(4) 0.6001(2) 0.0504(13) Uani d U 1
C C6 0.3035(5) 0.0073(6) 0.5665(2) 0.0785(17) Uani d U 1
H H6A 0.2670 -0.0640 0.5767 0.094 Uiso calc R 1
C C7 0.3260(4) 0.0983(4) 0.6607(2) 0.0491(13) Uani d . 1
H H7A 0.3959 0.1191 0.6767 0.059 Uiso calc R 1
H H7B 0.2746 0.1625 0.6703 0.059 Uiso calc R 1
C C8 0.3718(3) -0.1137(4) 0.6951(2) 0.0547(15) Uani d . 1
H H8A 0.3359 -0.1851 0.7094 0.082 Uiso calc R 1
H H8B 0.4231 -0.0830 0.7210 0.082 Uiso calc R 1
H H8C 0.4096 -0.1353 0.6626 0.082 Uiso calc R 1
C C9 0.1861(4) -0.0440(5) 0.69588(18) 0.0460(12) Uani d . 1
C C10 0.0078(3) 0.0370(4) 0.6816(2) 0.0448(12) Uani d U 1
C C11 -0.0386(4) -0.0625(4) 0.6552(2) 0.0494(12) Uani d U 1
H H11A 0.0058 -0.1238 0.6409 0.059 Uiso calc R 1
C C12 -0.1534(4) -0.0707(5) 0.6500(2) 0.0564(13) Uani d U 1
H H12A -0.1871 -0.1356 0.6322 0.068 Uiso calc R 1
C C13 -0.2133(3) 0.0258(5) 0.67368(19) 0.0457(12) Uani d U 1
C C14 -0.1691(4) 0.1211(4) 0.6979(2) 0.0483(12) Uani d U 1
H H14A -0.2127 0.1839 0.7113 0.058 Uiso calc R 1
C C15 -0.0556(3) 0.1265(4) 0.70306(18) 0.041 Uani d U 1
H H15A -0.0235 0.1918 0.7213 0.049 Uiso calc R 1

loop_
_atom_site_aniso_label
_atom_site_aniso_U_11
_atom_site_aniso_U_22
_atom_site_aniso_U_33
_atom_site_aniso_U_12
_atom_site_aniso_U_13
_atom_site_aniso_U_23
S 0.089 0.089 0.089 0.000 0.000 0.000
N2 0.035(2) 0.035(2) 0.059(3) 0.0008(17) -0.0029(19) 0.009(2)
O1 0.059(2) 0.044(2) 0.080(3) -0.0118(18) -0.006(2) 0.019(2)
C1 0.084 0.084 0.084 0.000 0.000 0.000
O2 0.0345(17) 0.0361(19) 0.105(3) 0.0031(15) 0.0086(19) 0.008(2)
N3 0.041(3) 0.083(4) 0.076(4) -0.009(3) 0.014(3) 0.024(3)
C2 0.072 0.072 0.072 0.000 0.000 0.000
O3 0.049(2) 0.095(3) 0.159(5) 0.014(2) -0.002(3) -0.009(3)
C3 0.091(5) 0.102(6) 0.106(6) -0.012(4) 0.000(5) 0.016(5)
O4 0.052(2) 0.129(4) 0.131(4) -0.030(3) -0.001(3) -0.026(4)
C4 0.067(4) 0.099(4) 0.087(4) -0.016(3) -0.010(4) 0.024(4)
N1 0.067(3) 0.081(3) 0.083(3) -0.019(3) -0.014(3) 0.033(3)
C5 0.040(3) 0.037(3) 0.074(3) 0.005(2) -0.001(3) 0.003(2)
C6 0.082(4) 0.073(4) 0.080(4) -0.011(3) 0.000(3) 0.010(3)
C7 0.041(3) 0.034(3) 0.072(4) -0.007(2) -0.001(3) 0.001(3)
C8 0.043(3) 0.030(3) 0.092(4) 0.015(2) 0.001(3) 0.003(3)
C9 0.048(3) 0.053(3) 0.037(3) 0.011(3) 0.002(2) 0.010(3)
C10 0.041(2) 0.040(3) 0.054(3) -0.006(2) 0.009(2) 0.015(2)
C11 0.045(3) 0.043(3) 0.060(3) 0.003(2) 0.007(2) 0.002(2)
C12 0.050(3) 0.061(3) 0.058(3) 0.000(3) -0.017(3) -0.004(3)
C13 0.031(2) 0.055(3) 0.051(3) -0.005(2) -0.002(2) 0.000(2)
C14 0.040(2) 0.038(3) 0.067(3) 0.000(2) 0.008(3) 0.002(2)
C15 0.041 0.026 0.055 -0.003 0.013 0.003

loop_
_atom_type_symbol
_atom_type_description
_atom_type_scat_dispersion_real
_atom_type_scat_dispersion_imag
_atom_type_scat_source
C C 0.0033 0.0016 'International Tables Vol C Tables 4.2.6.8 and 6.1.1.4'
H H 0.0000 0.0000 'International Tables Vol C Tables 4.2.6.8 and 6.1.1.4'
N N 0.0061 0.0033 'International Tables Vol C Tables 4.2.6.8 and 6.1.1.4'
O O 0.0106 0.0060 'International Tables Vol C Tables 4.2.6.8 and 6.1.1.4'
S S 0.1246 0.1234 'International Tables Vol C Tables 4.2.6.8 and 6.1.1.4'

loop_
_geom_angle_atom_site_label_1
_geom_angle_atom_site_label_2
_geom_angle_atom_site_label_3
_geom_angle
_geom_angle_publ_flag
C4 S C6 90.2(3) no
C9 N2 C7 125.8(4) no
C9 N2 C8 115.9(4) no
C7 N2 C8 118.3(4) no
C3 C1 H1A 109.5 no
C3 C1 H1B 109.5 no
H1A C1 H1B 109.5 no
C3 C1 H1C 109.5 no
H1A C1 H1C 109.5 no
H1B C1 H1C 109.5 no
C10 O2 C9 118.4(4) no
O4 N3 O3 126.3(5) no
O4 N3 C13 120.6(5) no
O3 N3 C13 113.1(5) no
C3 C2 H2A 109.5 no
C3 C2 H2B 109.5 no
H2A C2 H2B 109.5 no
C3 C2 H2C 109.5 no
H2A C2 H2C 109.5 no
H2B C2 H2C 109.5 no
C2 C3 C1 130.9(6) no
C2 C3 C4 116.5(5) no
C1 C3 C4 112.6(6) no
C2 C3 H3A 90.1 no
C1 C3 H3A 90.1 no
C4 C3 H3A 90.1 no
N1 C4 C3 123.1(6) no
N1 C4 S 114.4(5) no
C3 C4 S 122.3(5) no
C4 N1 C5 110.7(5) no
C6 C5 N1 115.2(5) no
C6 C5 C7 127.1(5) no
N1 C5 C7 117.6(5) no
C5 C6 S 109.5(5) no
C5 C6 H6A 125.3 no
S C6 H6A 125.3 no
N2 C7 C5 113.4(4) no
N2 C7 H7A 108.9 no
C5 C7 H7A 108.9 no
N2 C7 H7B 108.9 no
C5 C7 H7B 108.9 no
H7A C7 H7B 107.7 no
N2 C8 H8A 109.5 no
N2 C8 H8B 109.5 no
H8A C8 H8B 109.5 no
N2 C8 H8C 109.5 no
H8A C8 H8C 109.5 no
H8B C8 H8C 109.5 no
O1 C9 N2 128.3(5) no
O1 C9 O2 123.0(4) no
N2 C9 O2 108.5(4) no
C15 C10 O2 118.6(4) no
C15 C10 C11 120.8(4) no
O2 C10 C11 120.2(4) no
C10 C11 C12 119.9(5) no
C10 C11 H11A 120.0 no
C12 C11 H11A 120.0 no
C13 C12 C11 115.6(5) no
C13 C12 H12A 122.2 no
C11 C12 H12A 122.2 no
C14 C13 C12 124.3(4) no
C14 C13 N3 121.2(5) no
C12 C13 N3 114.4(5) no
C13 C14 C15 119.0(5) no
C13 C14 H14A 120.5 no
C15 C14 H14A 120.5 no
C10 C15 C14 120.3(5) no
C10 C15 H15A 119.9 no
C14 C15 H15A 119.9 no

loop_
_geom_bond_atom_site_label_1
_geom_bond_atom_site_label_2
_geom_bond_distance
_geom_bond_publ_flag
S C4 1.689(7) no
S C6 1.716(6) no
N2 C9 1.330(5) no
N2 C7 1.442(5) no
N2 C8 1.496(5) no
O1 C9 1.183(5) no
C1 C3 1.477(6) no
C1 H1A 0.9600 no
C1 H1B 0.9600 no
C1 H1C 0.9600 no
O2 C10 1.384(5) no
O2 C9 1.388(5) no
N3 O4 1.193(6) no
N3 O3 1.239(6) no
N3 C13 1.502(6) no
C2 C3 1.411(7) no
C2 H2A 0.9600 no
C2 H2B 0.9600 no
C2 H2C 0.9600 no
C3 C4 1.498(7) no
C3 H3A 0.9800 no
C4 N1 1.307(7) no
N1 C5 1.379(6) no
C5 C6 1.341(7) no
C5 C7 1.513(7) no
C6 H6A 0.9300 no
C7 H7A 0.9700 no
C7 H7B 0.9700 no
C8 H8A 0.9600 no
C8 H8B 0.9600 no
C8 H8C 0.9600 no
C10 C15 1.355(6) no
C10 C11 1.387(6) no
C11 C12 1.415(6) no
C11 H11A 0.9300 no
C12 C13 1.409(7) no
C12 H12A 0.9300 no
C13 C14 1.314(6) no
C14 C15 1.398(6) no
C14 H14A 0.9300 no
C15 H15A 0.9300 no

loop_
_geom_hbond_atom_site_label_D
_geom_hbond_atom_site_label_H
_geom_hbond_atom_site_label_A
_geom_hbond_site_symmetry_A
_geom_hbond_distance_DH
_geom_hbond_distance_HA
_geom_hbond_distance_DA
_geom_hbond_angle_DHA
_geom_hbond_publ_flag
C2 H2C O4 5_556 0.9600 2.5800 3.493(7) 159.00 yes

loop_
_geom_torsion_atom_site_label_1
_geom_torsion_atom_site_label_2
_geom_torsion_atom_site_label_3
_geom_torsion_atom_site_label_4
_geom_torsion
C2 C3 C4 N1 -120.0(7)
C1 C3 C4 N1 59.8(9)
C2 C3 C4 S 55.9(8)
C1 C3 C4 S -124.4(6)
C6 S C4 N1 -1.3(5)
C6 S C4 C3 -177.5(6)
C3 C4 N1 C5 178.2(5)
S C4 N1 C5 2.1(7)
C4 N1 C5 C6 -2.0(7)
C4 N1 C5 C7 179.1(5)
N1 C5 C6 S 1.0(6)
C7 C5 C6 S 179.8(4)
C4 S C6 C5 0.1(5)
C9 N2 C7 C5 -97.3(5)
C8 N2 C7 C5 84.9(5)
C6 C5 C7 N2 10.8(7)
N1 C5 C7 N2 -170.4(4)
C7 N2 C9 O1 -171.1(5)
C8 N2 C9 O1 6.8(8)
C7 N2 C9 O2 3.7(7)
C8 N2 C9 O2 -178.4(4)
C10 O2 C9 O1 -16.1(7)
C10 O2 C9 N2 168.8(4)
C9 O2 C10 C15 135.6(4)
C9 O2 C10 C11 -51.9(6)
C15 C10 C11 C12 0.5(7)
O2 C10 C11 C12 -171.8(4)
C10 C11 C12 C13 -0.8(7)
C11 C12 C13 C14 2.1(8)
C11 C12 C13 N3 178.8(4)
O4 N3 C13 C14 178.0(5)
O3 N3 C13 C14 -0.6(7)
O4 N3 C13 C12 1.1(7)
O3 N3 C13 C12 -177.5(5)
C12 C13 C14 C15 -2.9(8)
N3 C13 C14 C15 -179.5(4)
O2 C10 C15 C14 171.1(4)
C11 C10 C15 C14 -1.3(7)
C13 C14 C15 C10 2.5(7)

loop_
_cod_related_entry_id
_cod_related_entry_database
_cod_related_entry_code
1 ChemSpider 21119733
